data_4029555
loop_
_publ_author_name
'K\"utt, Agnes'
'Movchun, Valeria'
'Rodima, Toomas'
'Dansauer, Timo'
'Rusanov, Eduard B.'
'Leito, Ivo'
'Kaljurand, Ivari'
'Koppel, Juta'
'Pihl, Viljar'
'Koppel, Ivar'
'Ovsjannikov, Gea'
'Toom, Lauri'
'Mishima, Masaaki'
'Medebielle, Maurice'
'Lork, Enno'
'R\"oschenthaler, Gerd-Volker'
'Koppel, Ilmar A.'
'Kolomeitsev, Alexander A.'

_publ_section_title
;
 Pentakis(trifluoromethyl)phenyl, a sterically crowded and
 electron-withdrawing group: synthesis and acidity of
 pentakis(trifluoromethyl)benzene, -toluene, -phenol, and -aniline.
;
_journal_issue 7
_journal_name_full 'The Journal of organic chemistry'
_journal_page_first 2607
_journal_page_last 2620
_journal_paper_doi 10.1021/jo702513w
_journal_volume 73
_journal_year 2008
_chemical_formula_moiety 'C22 H F30 O2, C4 H12 N'
_chemical_formula_sum 'C26 H13 F30 N O2'
_chemical_formula_weight 941.37
_chemical_melting_point 236.0(10)
_chemical_name_systematic ?
_space_group_IT_number 2
_symmetry_cell_setting triclinic
_symmetry_space_group_name_Hall '-P 1'
_symmetry_space_group_name_H-M 'P -1'
_atom_sites_solution_hydrogens geom
_atom_sites_solution_primary direct
_atom_sites_solution_secondary difmap
_audit_creation_method SHELXL-97
_cell_angle_alpha 77.30(1)
_cell_angle_beta 76.21(1)
_cell_angle_gamma 77.48(1)
_cell_formula_units_Z 2
_cell_length_a 9.604(1)
_cell_length_b 10.156(2)
_cell_length_c 18.032(2)
_cell_measurement_reflns_used 22
_cell_measurement_temperature 293(2)
_cell_measurement_theta_max 13.59
_cell_measurement_theta_min 12.97
_cell_volume 1641.1(4)
_computing_cell_refinement SDP-plus
_computing_data_collection SDP-plus
_computing_data_reduction SDP-plus
_computing_molecular_graphics XP
_computing_publication_material CIFTAB
_computing_structure_refinement 'SHELXL-97 (Sheldrick, 1997)'
_computing_structure_solution 'SHELXS-97 (Sheldrick, 1990)'
_diffrn_ambient_temperature 293(2)
_diffrn_measured_fraction_theta_full 0.998
_diffrn_measured_fraction_theta_max 0.998
_diffrn_measurement_device 'CAD4 Enraf-Nonius'
_diffrn_measurement_method \w/2\q
_diffrn_radiation_monochromator graphite
_diffrn_radiation_source 'fine-focus sealed tube'
_diffrn_radiation_type MoK\a
_diffrn_radiation_wavelength 0.71073
_diffrn_reflns_av_R_equivalents 0.0157
_diffrn_reflns_av_sigmaI/netI 0.0265
_diffrn_reflns_limit_h_max 11
_diffrn_reflns_limit_h_min 0
_diffrn_reflns_limit_k_max 12
_diffrn_reflns_limit_k_min -11
_diffrn_reflns_limit_l_max 21
_diffrn_reflns_limit_l_min -20
_diffrn_reflns_number 6253
_diffrn_reflns_theta_full 24.97
_diffrn_reflns_theta_max 24.97
_diffrn_reflns_theta_min 1.18
_diffrn_standards_decay_% 10
_diffrn_standards_interval_count 147
_diffrn_standards_interval_time '4500 sec'
_diffrn_standards_number 3
_exptl_absorpt_coefficient_mu 0.236
_exptl_absorpt_correction_T_max 0.9415
_exptl_absorpt_correction_T_min 0.9175
_exptl_absorpt_correction_type psi-scan
_exptl_absorpt_process_details 'North A.C.T., Phillips D.C., Mathews F.S. (1968) Acta. Cryst. A24, 351-359.'
_exptl_crystal_colour colourless
_exptl_crystal_density_diffrn 1.905
_exptl_crystal_density_meas ?
_exptl_crystal_density_method 'not measured'
_exptl_crystal_description prizm
_exptl_crystal_F_000 924
_exptl_crystal_size_max 0.50
_exptl_crystal_size_mid 0.37
_exptl_crystal_size_min 0.28
_refine_diff_density_max 0.302
_refine_diff_density_min -0.244
_refine_diff_density_rms 0.041
_refine_ls_extinction_coef 0.0080(12)
_refine_ls_extinction_expression Fc^*^=kFc[1+0.001xFc^2^\l^3^/sin(2\q)]^-1/4^
_refine_ls_extinction_method SHELXL
_refine_ls_goodness_of_fit_ref 1.006
_refine_ls_hydrogen_treatment mixed
_refine_ls_matrix_type full
_refine_ls_number_parameters 537
_refine_ls_number_reflns 5760
_refine_ls_number_restraints 0
_refine_ls_restrained_S_all 1.006
_refine_ls_R_factor_all 0.0784
_refine_ls_R_factor_gt 0.0461
_refine_ls_shift/su_max 0.045
_refine_ls_shift/su_mean 0.002
_refine_ls_structure_factor_coef Fsqd
_refine_ls_weighting_details 'calc w=1/[\s^2^(Fo^2^)+(0.0695P)^2^+0.6709P] where P=(Fo^2^+2Fc^2^)/3'
_refine_ls_weighting_scheme calc
_refine_ls_wR_factor_gt 0.1202
_refine_ls_wR_factor_ref 0.1414
_reflns_number_gt 3767
_reflns_number_total 5760
_reflns_threshold_expression >2sigma(I)
_cod_data_source_file jo702513w-file006.cif
_cod_data_source_block Compound_1a1
_cod_depositor_comments
;
The following automatic conversions were performed:

'_chemical_melting_point' value '235-237' was changed to '236.0(10)'
- the average value was taken and precision was
estimated.

'_symmetry_cell_setting' value 'Triclinic' changed to
'triclinic' according to
/usr/data/users/saulius/automatic-downloads/retrospective/ACS/lib/dictionaries/cif_core.dic
dictionary named 'cif_core.dic' version 2.4.2 from
2011-04-26.

'_exptl_absorpt_correction_type' value 'PSI-scan'
changed to 'psi-scan' according to
/usr/data/users/saulius/automatic-downloads/retrospective/ACS/lib/dictionaries/cif_core.dic
dictionary named 'cif_core.dic' version 2.4.2 from 2011-04-26.

Automatic conversion script
Id: cif_fix_values 2281 2013-09-26 08:29:07Z andrius 

The following automatic conversions were performed:

'_exptl_crystal_density_meas' value 'none' was changed to '?' - the
value is perceived as not measured.

Automatic conversion script
Id: cif_fix_values 3008 2015-01-20 13:52:24Z robertas 
;
_cod_database_code 4029555

loop_
_symmetry_equiv_pos_as_xyz
'x, y, z'
'-x, -y, -z'

loop_
_atom_site_label
_atom_site_type_symbol
_atom_site_fract_x
_atom_site_fract_y
_atom_site_fract_z
_atom_site_U_iso_or_equiv
_atom_site_adp_type
_atom_site_occupancy
_atom_site_symmetry_multiplicity
_atom_site_calc_flag
_atom_site_refinement_flags
F1 F -0.2032(3) 0.2072(3) 0.27647(14) 0.1051(8) Uani 1 1 d .
F2 F 0.0057(3) 0.0854(2) 0.26485(12) 0.0960(7) Uani 1 1 d .
F3 F -0.0159(2) 0.2969(2) 0.21608(10) 0.0855(6) Uani 1 1 d .
F4 F -0.3987(2) 0.3370(3) 0.37458(16) 0.1153(9) Uani 1 1 d .
F5 F -0.3402(3) 0.5091(3) 0.40338(16) 0.1100(8) Uani 1 1 d .
F6 F -0.2446(3) 0.4518(3) 0.29384(14) 0.1037(8) Uani 1 1 d .
F7 F -0.3095(3) 0.4867(2) 0.54369(16) 0.1132(9) Uani 1 1 d .
F8 F -0.4010(2) 0.3261(3) 0.52113(15) 0.1043(8) Uani 1 1 d .
F9 F -0.2707(3) 0.2824(3) 0.60725(13) 0.1039(8) Uani 1 1 d .
F10 F -0.0603(3) 0.4089(3) 0.58662(13) 0.1080(8) Uani 1 1 d .
F11 F 0.1558(3) 0.3032(3) 0.56032(13) 0.0980(7) Uani 1 1 d .
F12 F -0.0080(3) 0.1966(3) 0.63679(11) 0.1042(8) Uani 1 1 d .
F13 F 0.3486(2) 0.1487(3) 0.45433(13) 0.0934(7) Uani 1 1 d .
F14 F 0.2129(3) 0.0531(2) 0.55569(11) 0.0946(7) Uani 1 1 d .
F15 F 0.2645(2) -0.0271(2) 0.45281(11) 0.0802(6) Uani 1 1 d .
F16 F 0.1831(3) 0.1077(2) 0.07250(14) 0.0934(7) Uani 1 1 d .
F17 F 0.3420(3) 0.1628(2) -0.02912(11) 0.0926(7) Uani 1 1 d .
F18 F 0.4078(2) 0.08014(18) 0.07652(11) 0.0753(6) Uani 1 1 d .
F19 F 0.3127(3) 0.4011(3) -0.12086(11) 0.1015(8) Uani 1 1 d .
F20 F 0.1204(3) 0.5422(2) -0.08413(12) 0.0957(7) Uani 1 1 d .
F21 F 0.1206(3) 0.3301(2) -0.04925(12) 0.0874(6) Uani 1 1 d .
F22 F 0.3499(3) 0.7573(2) -0.01241(16) 0.1078(8) Uani 1 1 d .
F23 F 0.1519(3) 0.7630(2) -0.04785(14) 0.0985(7) Uani 1 1 d .
F24 F 0.3494(3) 0.6410(3) -0.09693(13) 0.1090(9) Uani 1 1 d .
F25 F 0.1339(3) 0.6796(2) 0.21050(15) 0.1015(7) Uani 1 1 d .
F26 F 0.3190(3) 0.7606(2) 0.13669(16) 0.1099(8) Uani 1 1 d .
F27 F 0.1221(3) 0.7847(2) 0.09626(16) 0.0998(7) Uani 1 1 d .
F28 F 0.3756(3) 0.5459(2) 0.24100(13) 0.0981(7) Uani 1 1 d .
F29 F 0.2111(3) 0.4247(2) 0.29803(11) 0.0904(7) Uani 1 1 d .
F30 F 0.4289(3) 0.3303(2) 0.25453(12) 0.0902(7) Uani 1 1 d .
O1 O 0.2009(2) 0.1277(2) 0.33030(12) 0.0634(6) Uani 1 1 d .
O2 O 0.2961(2) 0.1986(2) 0.19242(11) 0.0585(5) Uani 1 1 d .
N N 0.3790(3) 0.0916(2) 0.75360(13) 0.0531(6) Uani 1 1 d .
C1 C 0.0846(3) 0.1791(3) 0.37624(15) 0.0473(7) Uani 1 1 d .
C2 C -0.0489(3) 0.2365(3) 0.35353(16) 0.0510(7) Uani 1 1 d .
C3 C -0.1615(3) 0.3086(3) 0.40242(18) 0.0561(7) Uani 1 1 d .
C4 C -0.1472(3) 0.3115(3) 0.47738(18) 0.0574(8) Uani 1 1 d .
C5 C -0.0145(4) 0.2523(3) 0.50071(15) 0.0536(7) Uani 1 1 d .
C6 C 0.0964(3) 0.1789(3) 0.45320(15) 0.0475(6) Uani 1 1 d .
C7 C -0.0646(4) 0.2087(4) 0.27713(19) 0.0710(9) Uani 1 1 d .
C8 C -0.2901(4) 0.4008(4) 0.3688(3) 0.0830(11) Uani 1 1 d .
C9 C -0.2816(5) 0.3556(4) 0.5372(2) 0.0839(11) Uani 1 1 d .
C10 C 0.0181(5) 0.2868(4) 0.5729(2) 0.0793(11) Uani 1 1 d .
C11 C 0.2318(4) 0.0910(4) 0.47832(17) 0.0644(8) Uani 1 1 d .
C12 C 0.2889(3) 0.3110(3) 0.14257(15) 0.0467(6) Uani 1 1 d .
C13 C 0.2791(3) 0.3068(3) 0.06557(15) 0.0466(6) Uani 1 1 d .
C14 C 0.2530(3) 0.4276(3) 0.01322(15) 0.0513(7) Uani 1 1 d .
C15 C 0.2517(3) 0.5543(3) 0.03265(17) 0.0550(7) Uani 1 1 d .
C16 C 0.2581(3) 0.5601(3) 0.10889(18) 0.0549(7) Uani 1 1 d .
C17 C 0.2864(3) 0.4397(3) 0.16125(16) 0.0505(7) Uani 1 1 d .
C18 C 0.3008(4) 0.1650(3) 0.04692(17) 0.0615(8) Uani 1 1 d .
C19 C 0.2039(4) 0.4244(4) -0.06107(19) 0.0740(10) Uani 1 1 d .
C20 C 0.2711(4) 0.6800(4) -0.0305(2) 0.0817(11) Uani 1 1 d .
C21 C 0.2107(5) 0.6978(4) 0.1381(3) 0.0801(11) Uani 1 1 d .
C22 C 0.3246(4) 0.4360(4) 0.23901(19) 0.0686(9) Uani 1 1 d .
C23 C 0.3457(5) -0.0221(5) 0.8175(2) 0.0984(14) Uani 1 1 d .
H231 H 0.2725 -0.0724 0.8066 0.080 Uiso 1 1 d R
H232 H 0.3042 0.0172 0.8679 0.080 Uiso 1 1 d R
H233 H 0.4412 -0.0886 0.8244 0.080 Uiso 1 1 d R
C24 C 0.4955(5) 0.1504(5) 0.7687(2) 0.0945(13) Uani 1 1 d .
H241 H 0.4673 0.1762 0.8231 0.080 Uiso 1 1 d R
H242 H 0.5135 0.2355 0.7269 0.080 Uiso 1 1 d R
H243 H 0.5901 0.0792 0.7639 0.080 Uiso 1 1 d R
C25 C 0.2463(6) 0.1936(5) 0.7505(4) 0.1266(19) Uani 1 1 d .
H251 H 0.1706 0.1486 0.7377 0.080 Uiso 1 1 d R
H252 H 0.2632 0.2783 0.7082 0.080 Uiso 1 1 d R
H253 H 0.2042 0.2242 0.8033 0.080 Uiso 1 1 d R
C26 C 0.4279(5) 0.0368(5) 0.6811(2) 0.1026(14) Uani 1 1 d .
H261 H 0.3492 -0.0096 0.6724 0.080 Uiso 1 1 d R
H262 H 0.5212 -0.0353 0.6837 0.080 Uiso 1 1 d R
H263 H 0.4484 0.1167 0.6360 0.080 Uiso 1 1 d R
H1 H 0.228(6) 0.167(6) 0.272(3) 0.17(2) Uiso 1 1 d .

loop_
_atom_site_aniso_label
_atom_site_aniso_U_11
_atom_site_aniso_U_22
_atom_site_aniso_U_33
_atom_site_aniso_U_23
_atom_site_aniso_U_13
_atom_site_aniso_U_12
F1 0.0919(16) 0.155(2) 0.0943(16) -0.0274(15) -0.0374(13) -0.0504(16)
F2 0.142(2) 0.0904(16) 0.0712(14) -0.0305(11) -0.0340(13) -0.0232(15)
F3 0.0900(14) 0.1138(17) 0.0488(11) 0.0107(11) -0.0271(10) -0.0201(12)
F4 0.0589(13) 0.157(2) 0.130(2) -0.0125(18) -0.0260(13) -0.0256(15)
F5 0.0914(17) 0.0835(16) 0.132(2) -0.0096(15) -0.0174(14) 0.0183(13)
F6 0.0903(16) 0.1119(18) 0.0931(17) 0.0217(14) -0.0367(13) -0.0044(13)
F7 0.119(2) 0.0775(15) 0.120(2) -0.0375(14) 0.0226(15) 0.0005(13)
F8 0.0637(14) 0.1012(17) 0.125(2) -0.0143(14) 0.0177(13) -0.0111(12)
F9 0.1179(19) 0.1042(17) 0.0671(14) -0.0167(12) 0.0294(13) -0.0230(14)
F10 0.156(2) 0.0943(17) 0.0813(15) -0.0500(13) -0.0025(15) -0.0264(16)
F11 0.120(2) 0.1245(19) 0.0743(14) -0.0301(13) -0.0300(13) -0.0487(16)
F12 0.150(2) 0.1198(18) 0.0388(11) -0.0080(11) -0.0103(12) -0.0305(16)
F13 0.0673(13) 0.1116(17) 0.1023(17) -0.0038(13) -0.0261(12) -0.0231(12)
F14 0.1149(17) 0.1146(17) 0.0483(11) 0.0055(11) -0.0363(11) -0.0052(14)
F15 0.0938(15) 0.0657(12) 0.0682(12) 0.0007(10) -0.0239(10) 0.0093(10)
F16 0.1008(17) 0.0789(14) 0.1144(18) -0.0329(12) -0.0202(14) -0.0307(13)
F17 0.1325(19) 0.0927(14) 0.0509(11) -0.0370(10) -0.0252(11) 0.0165(13)
F18 0.0967(14) 0.0637(11) 0.0636(11) -0.0242(9) -0.0260(10) 0.0138(10)
F19 0.1175(18) 0.1279(19) 0.0399(11) -0.0144(11) -0.0046(11) 0.0065(15)
F20 0.1078(17) 0.1024(16) 0.0704(13) -0.0010(11) -0.0458(12) 0.0120(13)
F21 0.0997(16) 0.1035(16) 0.0739(13) -0.0227(12) -0.0427(12) -0.0146(14)
F22 0.0990(17) 0.0829(15) 0.134(2) 0.0265(14) -0.0229(15) -0.0458(14)
F23 0.0945(16) 0.0764(14) 0.1064(17) 0.0241(12) -0.0320(13) -0.0041(12)
F24 0.1002(17) 0.1189(19) 0.0712(15) 0.0310(13) 0.0085(13) -0.0183(14)
F25 0.1207(19) 0.0824(15) 0.1050(18) -0.0500(13) -0.0044(15) -0.0115(13)
F26 0.133(2) 0.0714(14) 0.150(2) -0.0145(14) -0.0560(17) -0.0457(15)
F27 0.1039(17) 0.0579(12) 0.142(2) -0.0229(13) -0.0411(16) 0.0004(12)
F28 0.140(2) 0.0936(15) 0.0892(15) -0.0213(12) -0.0466(14) -0.0502(15)
F29 0.1285(19) 0.0929(15) 0.0525(11) -0.0326(10) 0.0049(12) -0.0302(14)
F30 0.1130(17) 0.0973(15) 0.0710(13) -0.0189(11) -0.0485(12) -0.0034(14)
O1 0.0719(14) 0.0687(13) 0.0395(11) -0.0081(10) -0.0065(10) 0.0026(11)
O2 0.0791(14) 0.0540(12) 0.0365(10) -0.0058(9) -0.0071(9) -0.0064(10)
N 0.0600(15) 0.0514(14) 0.0498(14) -0.0057(11) -0.0168(11) -0.0104(12)
C1 0.0602(18) 0.0447(15) 0.0354(14) -0.0044(11) -0.0076(13) -0.0109(13)
C2 0.0608(18) 0.0499(16) 0.0450(15) -0.0002(12) -0.0149(14) -0.0189(14)
C3 0.0498(17) 0.0528(17) 0.0634(19) -0.0011(14) -0.0105(14) -0.0141(14)
C4 0.0613(19) 0.0493(16) 0.0563(18) -0.0057(13) -0.0005(15) -0.0144(14)
C5 0.074(2) 0.0489(16) 0.0377(15) -0.0039(12) -0.0034(14) -0.0231(15)
C6 0.0552(17) 0.0498(15) 0.0366(14) -0.0020(12) -0.0083(12) -0.0139(13)
C7 0.079(2) 0.088(3) 0.054(2) -0.0057(18) -0.0243(17) -0.027(2)
C8 0.068(2) 0.085(3) 0.092(3) -0.002(2) -0.020(2) -0.015(2)
C9 0.085(3) 0.071(2) 0.077(3) -0.013(2) 0.015(2) -0.007(2)
C10 0.106(3) 0.085(3) 0.049(2) -0.0181(18) -0.0065(19) -0.025(2)
C11 0.071(2) 0.077(2) 0.0449(17) -0.0013(15) -0.0181(15) -0.0156(18)
C12 0.0469(16) 0.0538(17) 0.0367(14) -0.0095(12) -0.0039(12) -0.0067(13)
C13 0.0454(15) 0.0550(16) 0.0380(14) -0.0113(12) -0.0060(11) -0.0054(13)
C14 0.0429(16) 0.0674(19) 0.0379(14) -0.0058(13) -0.0043(12) -0.0050(13)
C15 0.0433(16) 0.0566(18) 0.0566(18) 0.0030(14) -0.0061(13) -0.0081(13)
C16 0.0467(16) 0.0523(17) 0.066(2) -0.0113(14) -0.0086(14) -0.0124(13)
C17 0.0513(16) 0.0567(17) 0.0446(15) -0.0132(13) -0.0067(12) -0.0108(13)
C18 0.075(2) 0.066(2) 0.0458(17) -0.0181(14) -0.0172(16) -0.0017(18)
C19 0.081(2) 0.088(3) 0.0460(19) -0.0060(17) -0.0191(17) 0.002(2)
C20 0.071(2) 0.076(2) 0.084(3) 0.019(2) -0.011(2) -0.019(2)
C21 0.087(3) 0.054(2) 0.108(3) -0.019(2) -0.027(2) -0.018(2)
C22 0.089(3) 0.070(2) 0.058(2) -0.0227(16) -0.0173(19) -0.022(2)
C23 0.126(4) 0.104(3) 0.077(3) 0.010(2) -0.038(2) -0.052(3)
C24 0.100(3) 0.115(3) 0.085(3) -0.022(2) -0.013(2) -0.054(3)
C25 0.114(4) 0.104(4) 0.160(5) -0.024(3) -0.062(4) 0.022(3)
C26 0.113(3) 0.136(4) 0.071(3) -0.039(3) -0.016(2) -0.029(3)

loop_
_atom_type_symbol
_atom_type_description
_atom_type_scat_dispersion_real
_atom_type_scat_dispersion_imag
_atom_type_scat_source
C C 0.0033 0.0016 'International Tables Vol C Tables 4.2.6.8 and 6.1.1.4'
H H 0.0000 0.0000 'International Tables Vol C Tables 4.2.6.8 and 6.1.1.4'
N N 0.0061 0.0033 'International Tables Vol C Tables 4.2.6.8 and 6.1.1.4'
O O 0.0106 0.0060 'International Tables Vol C Tables 4.2.6.8 and 6.1.1.4'
F F 0.0171 0.0103 'International Tables Vol C Tables 4.2.6.8 and 6.1.1.4'

loop_
_geom_angle_atom_site_label_1
_geom_angle_atom_site_label_2
_geom_angle_atom_site_label_3
_geom_angle
C1 O1 H1 123(3)
C25 N C26 110.2(3)
C25 N C23 108.3(3)
C26 N C23 108.2(3)
C25 N C24 111.1(3)
C26 N C24 110.5(3)
C23 N C24 108.4(3)
O1 C1 C2 124.1(2)
O1 C1 C6 117.2(3)
C2 C1 C6 118.7(3)
C1 C2 C3 120.3(3)
C1 C2 C7 116.2(3)
C3 C2 C7 123.4(3)
C4 C3 C2 120.1(3)
C4 C3 C8 120.2(3)
C2 C3 C8 119.1(3)
C3 C4 C5 119.4(3)
C3 C4 C9 119.8(3)
C5 C4 C9 120.0(3)
C6 C5 C4 120.5(3)
C6 C5 C10 118.8(3)
C4 C5 C10 120.0(3)
C5 C6 C1 120.0(3)
C5 C6 C11 124.5(3)
C1 C6 C11 115.5(3)
F3 C7 F2 106.6(3)
F3 C7 F1 107.7(3)
F2 C7 F1 104.6(3)
F3 C7 C2 114.2(3)
F2 C7 C2 111.5(3)
F1 C7 C2 111.7(3)
F4 C8 F5 108.6(3)
F4 C8 F6 108.5(4)
F5 C8 F6 105.3(3)
F4 C8 C3 113.5(3)
F5 C8 C3 110.7(3)
F6 C8 C3 109.9(3)
F7 C9 F9 107.3(3)
F7 C9 F8 107.7(3)
F9 C9 F8 105.2(3)
F7 C9 C4 116.2(3)
F9 C9 C4 110.1(3)
F8 C9 C4 109.7(3)
F12 C10 F11 108.5(3)
F12 C10 F10 107.7(3)
F11 C10 F10 104.6(3)
F12 C10 C5 115.1(3)
F11 C10 C5 110.4(3)
F10 C10 C5 110.0(3)
F13 C11 F15 106.7(3)
F13 C11 F14 107.8(3)
F15 C11 F14 103.7(3)
F13 C11 C6 114.2(3)
F15 C11 C6 111.5(3)
F14 C11 C6 112.2(3)
O2 C12 C17 123.0(2)
O2 C12 C13 118.8(3)
C17 C12 C13 118.2(2)
C14 C13 C12 120.2(3)
C14 C13 C18 124.5(2)
C12 C13 C18 115.3(2)
C13 C14 C15 120.5(3)
C13 C14 C19 119.6(3)
C15 C14 C19 119.4(3)
C16 C15 C14 119.4(3)
C16 C15 C20 119.2(3)
C14 C15 C20 120.5(3)
C17 C16 C15 120.0(3)
C17 C16 C21 119.5(3)
C15 C16 C21 119.9(3)
C16 C17 C12 120.8(3)
C16 C17 C22 123.2(3)
C12 C17 C22 115.9(3)
F16 C18 F18 107.2(3)
F16 C18 F17 107.3(3)
F18 C18 F17 103.5(2)
F16 C18 C13 113.1(3)
F18 C18 C13 112.2(3)
F17 C18 C13 113.0(3)
F21 C19 F20 104.8(3)
F21 C19 F19 107.8(3)
F20 C19 F19 107.0(3)
F21 C19 C14 111.3(3)
F20 C19 C14 111.0(3)
F19 C19 C14 114.3(3)
F23 C20 F22 106.5(3)
F23 C20 F24 106.6(3)
F22 C20 F24 104.9(3)
F23 C20 C15 117.5(3)
F22 C20 C15 110.6(3)
F24 C20 C15 109.8(3)
F25 C21 F27 105.6(3)
F25 C21 F26 108.1(3)
F27 C21 F26 107.0(3)
F25 C21 C16 110.1(3)
F27 C21 C16 110.8(3)
F26 C21 C16 114.8(3)
F28 C22 F30 105.4(3)
F28 C22 F29 107.3(3)
F30 C22 F29 107.0(3)
F28 C22 C17 112.9(3)
F30 C22 C17 111.2(3)
F29 C22 C17 112.6(3)
N C23 H231 111.0
N C23 H232 108.4
H231 C23 H232 110.5
N C23 H233 108.7
H231 C23 H233 110.5
H232 C23 H233 107.7
N C24 H241 110.6
N C24 H242 109.1
H241 C24 H242 110.4
N C24 H243 108.6
H241 C24 H243 110.3
H242 C24 H243 107.8
N C25 H251 107.9
N C25 H252 112.3
H251 C25 H252 108.2
N C25 H253 110.9
H251 C25 H253 108.2
H252 C25 H253 109.3
N C26 H261 110.4
N C26 H262 109.8
H261 C26 H262 108.3
N C26 H263 108.3
H261 C26 H263 110.0
H262 C26 H263 110.0

loop_
_geom_bond_atom_site_label_1
_geom_bond_atom_site_label_2
_geom_bond_distance
F1 C7 1.337(4)
F2 C7 1.326(4)
F3 C7 1.317(4)
F4 C8 1.316(5)
F5 C8 1.326(5)
F6 C8 1.340(4)
F7 C9 1.325(4)
F8 C9 1.354(5)
F9 C9 1.332(5)
F10 C10 1.344(5)
F11 C10 1.328(5)
F12 C10 1.313(4)
F13 C11 1.316(4)
F14 C11 1.342(3)
F15 C11 1.326(4)
F16 C18 1.322(4)
F17 C18 1.337(3)
F18 C18 1.327(4)
F19 C19 1.334(4)
F20 C19 1.332(4)
F21 C19 1.328(4)
F22 C20 1.336(5)
F23 C20 1.325(4)
F24 C20 1.344(5)
F25 C21 1.333(5)
F26 C21 1.325(4)
F27 C21 1.327(4)
F28 C22 1.323(4)
F29 C22 1.335(4)
F30 C22 1.330(4)
O1 C1 1.305(3)
O1 H1 1.03(6)
O2 C12 1.288(3)
N C25 1.461(5)
N C26 1.468(4)
N C23 1.471(4)
N C24 1.479(4)
C1 C2 1.404(4)
C1 C6 1.419(4)
C2 C3 1.403(4)
C2 C7 1.513(4)
C3 C4 1.398(4)
C3 C8 1.541(5)
C4 C5 1.405(4)
C4 C9 1.527(5)
C5 C6 1.387(4)
C5 C10 1.536(5)
C6 C11 1.515(4)
C12 C17 1.413(4)
C12 C13 1.425(4)
C13 C14 1.389(4)
C13 C18 1.509(4)
C14 C15 1.403(4)
C14 C19 1.531(4)
C15 C16 1.405(4)
C15 C20 1.525(4)
C16 C17 1.389(4)
C16 C21 1.541(5)
C17 C22 1.523(4)
C23 H231 1.0299
C23 H232 1.0300
C23 H233 1.0299
C24 H241 1.0300
C24 H242 1.0300
C24 H243 1.0300
C25 H251 1.0299
C25 H252 1.0300
C25 H253 1.0300
C26 H261 1.0300
C26 H262 1.0301
C26 H263 1.0300

loop_
_geom_hbond_atom_site_label_D
_geom_hbond_atom_site_label_H
_geom_hbond_atom_site_label_A
_geom_hbond_distance_DH
_geom_hbond_distance_HA
_geom_hbond_distance_DA
_geom_hbond_angle_DHA
O1 H1 O2 1.03(6) 1.43(6) 2.439(3) 166(6)

loop_
_geom_torsion_atom_site_label_1
_geom_torsion_atom_site_label_2
_geom_torsion_atom_site_label_3
_geom_torsion_atom_site_label_4
_geom_torsion
O1 C1 C2 C3 -169.9(3)
C6 C1 C2 C3 8.5(4)
O1 C1 C2 C7 13.4(4)
C6 C1 C2 C7 -168.1(3)
C1 C2 C3 C4 -6.7(4)
C7 C2 C3 C4 169.7(3)
C1 C2 C3 C8 164.5(3)
C7 C2 C3 C8 -19.0(4)
C2 C3 C4 C5 5.7(4)
C8 C3 C4 C5 -165.4(3)
C2 C3 C4 C9 -163.7(3)
C8 C3 C4 C9 25.1(4)
C3 C4 C5 C6 -6.8(4)
C9 C4 C5 C6 162.6(3)
C3 C4 C5 C10 163.7(3)
C9 C4 C5 C10 -26.9(4)
C4 C5 C6 C1 8.8(4)
C10 C5 C6 C1 -161.8(3)
C4 C5 C6 C11 -168.7(3)
C10 C5 C6 C11 20.6(4)
O1 C1 C6 C5 169.0(3)
C2 C1 C6 C5 -9.6(4)
O1 C1 C6 C11 -13.2(4)
C2 C1 C6 C11 168.2(3)
C1 C2 C7 F3 -86.9(4)
C3 C2 C7 F3 96.6(4)
C1 C2 C7 F2 34.1(4)
C3 C2 C7 F2 -142.5(3)
C1 C2 C7 F1 150.7(3)
C3 C2 C7 F1 -25.9(5)
C4 C3 C8 F4 -98.0(4)
C2 C3 C8 F4 90.7(4)
C4 C3 C8 F5 24.5(4)
C2 C3 C8 F5 -146.8(3)
C4 C3 C8 F6 140.4(3)
C2 C3 C8 F6 -30.9(4)
C3 C4 C9 F7 -94.2(5)
C5 C4 C9 F7 96.5(4)
C3 C4 C9 F9 143.6(3)
C5 C4 C9 F9 -25.7(5)
C3 C4 C9 F8 28.3(4)
C5 C4 C9 F8 -141.1(3)
C6 C5 C10 F12 -91.7(4)
C4 C5 C10 F12 97.6(4)
C6 C5 C10 F11 31.5(4)
C4 C5 C10 F11 -139.2(3)
C6 C5 C10 F10 146.4(3)
C4 C5 C10 F10 -24.2(4)
C5 C6 C11 F13 -101.8(3)
C1 C6 C11 F13 80.6(4)
C5 C6 C11 F15 137.1(3)
C1 C6 C11 F15 -40.5(4)
C5 C6 C11 F14 21.3(4)
C1 C6 C11 F14 -156.3(3)
O2 C12 C13 C14 172.0(3)
C17 C12 C13 C14 -6.4(4)
O2 C12 C13 C18 -8.8(4)
C17 C12 C13 C18 172.9(3)
C12 C13 C14 C15 6.9(4)
C18 C13 C14 C15 -172.2(3)
C12 C13 C14 C19 -164.3(3)
C18 C13 C14 C19 16.6(4)
C13 C14 C15 C16 -8.2(4)
C19 C14 C15 C16 163.0(3)
C13 C14 C15 C20 160.7(3)
C19 C14 C15 C20 -28.1(4)
C14 C15 C16 C17 9.1(4)
C20 C15 C16 C17 -159.9(3)
C14 C15 C16 C21 -161.4(3)
C20 C15 C16 C21 29.6(4)
C15 C16 C17 C12 -8.8(4)
C21 C16 C17 C12 161.7(3)
C15 C16 C17 C22 167.6(3)
C21 C16 C17 C22 -21.9(5)
O2 C12 C17 C16 -170.9(3)
C13 C12 C17 C16 7.3(4)
O2 C12 C17 C22 12.4(4)
C13 C12 C17 C22 -169.3(3)
C14 C13 C18 F16 -100.6(3)
C12 C13 C18 F16 80.3(3)
C14 C13 C18 F18 138.0(3)
C12 C13 C18 F18 -41.2(4)
C14 C13 C18 F17 21.5(4)
C12 C13 C18 F17 -157.6(3)
C13 C14 C19 F21 33.7(4)
C15 C14 C19 F21 -137.6(3)
C13 C14 C19 F20 150.0(3)
C15 C14 C19 F20 -21.2(4)
C13 C14 C19 F19 -88.7(4)
C15 C14 C19 F19 100.0(4)
C16 C15 C20 F23 -96.5(4)
C14 C15 C20 F23 94.6(4)
C16 C15 C20 F22 26.0(4)
C14 C15 C20 F22 -142.9(3)
C16 C15 C20 F24 141.4(3)
C14 C15 C20 F24 -27.5(4)
C17 C16 C21 F25 -31.9(4)
C15 C16 C21 F25 138.6(3)
C17 C16 C21 F27 -148.3(3)
C15 C16 C21 F27 22.2(5)
C17 C16 C21 F26 90.3(4)
C15 C16 C21 F26 -99.1(4)
C16 C17 C22 F28 -21.4(5)
C12 C17 C22 F28 155.2(3)
C16 C17 C22 F30 -139.7(3)
C12 C17 C22 F30 36.9(4)
C16 C17 C22 F29 100.3(4)
C12 C17 C22 F29 -83.2(4)
